data_1539945
loop_
_publ_author_name
'Wells, A.F.'

_publ_section_title
;
 The crystal structure of anhydrous cupric chloride, and the
 stereochemistry of the cupric atom
;
_journal_name_full 'Journal of the Chemical Society'
_journal_page_first 1670
_journal_page_last 1675
_journal_volume 1947
_journal_year 1947
_chemical_formula_sum 'Cl2 Cu'
_chemical_name_systematic 'Cu Cl2'
_space_group_IT_number 12
_symmetry_space_group_name_Hall '-C 2y'
_symmetry_space_group_name_H-M 'C 1 2/m 1'
_cell_angle_alpha 90
_cell_angle_beta 121
_cell_angle_gamma 90
_cell_formula_units_Z 2
_cell_length_a 6.85
_cell_length_b 3.3
_cell_length_c 6.7
_cell_volume 129.821
_citation_journal_id_ASTM JCSOA9
_cod_data_source_file Wells_JCSOA9_1947_1495.cif
_cod_data_source_block Cl2Cu1
_cod_original_formula_sum 'Cl2 Cu1'
_cod_database_code 1539945

loop_
_symmetry_equiv_pos_as_xyz
x,y,z
-x,y,-z
-x,-y,-z
x,-y,z
x+1/2,y+1/2,z
-x+1/2,y+1/2,-z
-x+1/2,-y+1/2,-z
x+1/2,-y+1/2,z

loop_
_atom_site_label
_atom_site_type_symbol
_atom_site_fract_x
_atom_site_fract_y
_atom_site_fract_z
_atom_site_occupancy
_atom_site_U_iso_or_equiv
Cl1 Cl-1 0.5 0 0.25 1 0.0
Cu1 Cu+2 0 0 0 1 0.0
